data_7245479
loop_
_publ_author_name
'He, Yuan-Chun'
'Wu, Shuang'
'Zhang, Jie'
'Qin, Wen-Hui'
'Liu, Jing'
'Zhao, Fang-Hua'
'Liu, Lin'
'Jing, Zhihong'

_publ_section_title
;
 Syntheses, structures, and luminescence properties of five new
 coordination polymers based on
 3-carboxy-1-(3&#x2032;-carboxybenzyl)-2-oxidopyridinium and neutral
 ligands
;
_journal_name_full CrystEngComm
_journal_paper_doi 10.1039/D2CE00921H
_journal_year 2022
_chemical_formula_moiety 'C24 H17 Cd N3 O5'
_chemical_formula_sum 'C24 H17 Cd N3 O5'
_chemical_formula_weight 539.80
_space_group_crystal_system triclinic
_space_group_IT_number 2
_space_group_name_Hall '-P 1'
_space_group_name_H-M_alt 'P -1'
_atom_sites_solution_hydrogens geom
_atom_sites_solution_primary direct
_audit_creation_method SHELXL-2018/3
_audit_update_record
;
2022-07-03 deposited with the CCDC.	2022-09-13 downloaded from the CCDC.
;
_cell_angle_alpha 93.5080(10)
_cell_angle_beta 106.0050(10)
_cell_angle_gamma 113.3330(10)
_cell_formula_units_Z 2
_cell_length_a 10.0832(3)
_cell_length_b 10.6327(4)
_cell_length_c 11.3485(3)
_cell_measurement_reflns_used 4690
_cell_measurement_temperature 293(2)
_cell_measurement_theta_max 32.12
_cell_measurement_theta_min 3.12
_cell_volume 1053.68(6)
_computing_cell_refinement 'Bruker SAINT'
_computing_data_collection 'Bruker APEX3'
_computing_data_reduction 'Bruker SAINT'
_computing_molecular_graphics 'Bruker SHELXTL'
_computing_publication_material 'Bruker SHELXTL'
_computing_structure_refinement 'SHELXL-2018/3 (Sheldrick, 2018)'
_computing_structure_solution 'SHELXL-2018/3 (Sheldrick, 2018)'
_diffrn_ambient_temperature 293(2)
_diffrn_measured_fraction_theta_full 0.995
_diffrn_measured_fraction_theta_max 0.995
_diffrn_measurement_device_type 'Bruker D8 QUEST'
_diffrn_measurement_method '\w scans'
_diffrn_radiation_type MoK\a
_diffrn_radiation_wavelength 0.71073
_diffrn_reflns_av_R_equivalents 0.0181
_diffrn_reflns_av_unetI/netI 0.0173
_diffrn_reflns_Laue_measured_fraction_full 0.995
_diffrn_reflns_Laue_measured_fraction_max 0.995
_diffrn_reflns_limit_h_max 12
_diffrn_reflns_limit_h_min -12
_diffrn_reflns_limit_k_max 12
_diffrn_reflns_limit_k_min -12
_diffrn_reflns_limit_l_max 13
_diffrn_reflns_limit_l_min -13
_diffrn_reflns_number 13971
_diffrn_reflns_point_group_measured_fraction_full 0.995
_diffrn_reflns_point_group_measured_fraction_max 0.995
_diffrn_reflns_theta_full 25.000
_diffrn_reflns_theta_max 25.348
_diffrn_reflns_theta_min 2.383
_diffrn_source 'sealed tube'
_exptl_absorpt_coefficient_mu 1.080
_exptl_absorpt_correction_T_max 0.7457
_exptl_absorpt_correction_T_min 0.6738
_exptl_absorpt_correction_type multi-scan
_exptl_absorpt_process_details
;
 SADABS 2016/2: Krause, L., Herbst-Irmer, R., Sheldrick G.M. & Stalke D.,
 J. Appl. Cryst. 48 (2015) 3-10
;
_exptl_crystal_colour colourless
_exptl_crystal_density_diffrn 1.701
_exptl_crystal_description block
_exptl_crystal_F_000 540
_exptl_crystal_size_max 0.28
_exptl_crystal_size_mid 0.23
_exptl_crystal_size_min 0.18
_refine_diff_density_max 0.845
_refine_diff_density_min -0.272
_refine_diff_density_rms 0.053
_refine_ls_extinction_method none
_refine_ls_goodness_of_fit_ref 1.105
_refine_ls_hydrogen_treatment constr
_refine_ls_matrix_type full
_refine_ls_number_parameters 298
_refine_ls_number_reflns 3845
_refine_ls_number_restraints 0
_refine_ls_restrained_S_all 1.105
_refine_ls_R_factor_all 0.0216
_refine_ls_R_factor_gt 0.0196
_refine_ls_shift/su_max 0.002
_refine_ls_shift/su_mean 0.000
_refine_ls_structure_factor_coef Fsqd
_refine_ls_weighting_details 'w=1/[\s^2^(Fo^2^)+(0.0241P)^2^+0.5664P] where P=(Fo^2^+2Fc^2^)/3'
_refine_ls_weighting_scheme calc
_refine_ls_wR_factor_gt 0.0512
_refine_ls_wR_factor_ref 0.0523
_reflns_Friedel_coverage 0.000
_reflns_number_gt 3624
_reflns_number_total 3845
_reflns_threshold_expression 'I > 2\s(I)'
_cod_data_source_file d2ce00921h2.cif
_cod_data_source_block 4
_cod_database_code 7245479
_shelx_shelxl_version_number 2018/3
_shelx_space_group_comment
;
The symmetry employed for this shelxl refinement is uniquely defined
by the following loop, which should always be used as a source of
symmetry information in preference to the above space-group names.
They are only intended as comments.
;
_shelx_estimated_absorpt_t_min 0.6738
_shelx_estimated_absorpt_t_max 0.7457

loop_
_space_group_symop_operation_xyz
'x, y, z'
'-x, -y, -z'

loop_
_atom_site_label
_atom_site_type_symbol
_atom_site_fract_x
_atom_site_fract_y
_atom_site_fract_z
_atom_site_U_iso_or_equiv
_atom_site_adp_type
_atom_site_occupancy
_atom_site_site_symmetry_order
_atom_site_calc_flag
_atom_site_refinement_flags_posn
_atom_site_refinement_flags_adp
_atom_site_refinement_flags_occupancy
_atom_site_disorder_assembly
_atom_site_disorder_group
Cd1 Cd 0.06784(2) 0.65656(2) 0.62928(2) 0.02858(6) Uani 1 1 d . . . . .
C1 C 0.3671(2) 0.6336(2) 0.78966(19) 0.0312(5) Uani 1 1 d . . . . .
C2 C 0.5396(2) 0.6982(2) 0.82961(19) 0.0287(4) Uani 1 1 d . . . . .
C3 C 0.6205(3) 0.8324(2) 0.8128(2) 0.0400(5) Uani 1 1 d . . . . .
H3 H 0.568131 0.882727 0.776573 0.048 Uiso 1 1 calc R U . . .
C4 C 0.7780(3) 0.8912(3) 0.8498(3) 0.0482(6) Uani 1 1 d . . . . .
H4 H 0.831485 0.981732 0.839952 0.058 Uiso 1 1 calc R U . . .
C5 C 0.8568(3) 0.8163(2) 0.9014(2) 0.0412(5) Uani 1 1 d . . . . .
H5 H 0.962895 0.856094 0.924455 0.049 Uiso 1 1 calc R U . . .
C6 C 0.7789(2) 0.6825(2) 0.91885(19) 0.0292(4) Uani 1 1 d . . . . .
C7 C 0.6206(2) 0.6249(2) 0.88380(19) 0.0285(4) Uani 1 1 d . . . . .
H7 H 0.567690 0.535668 0.896729 0.034 Uiso 1 1 calc R U . . .
C8 C 0.8677(3) 0.6051(2) 0.9808(2) 0.0333(5) Uani 1 1 d . . . . .
H8A H 0.975844 0.662368 0.997922 0.040 Uiso 1 1 calc R U . . .
H8B H 0.851249 0.590534 1.060152 0.040 Uiso 1 1 calc R U . . .
C9 C 0.7449(3) 0.3498(3) 0.9405(2) 0.0391(5) Uani 1 1 d . . . . .
H9 H 0.720286 0.355950 1.013198 0.047 Uiso 1 1 calc R U . . .
C10 C 0.7016(3) 0.2230(3) 0.8728(2) 0.0440(6) Uani 1 1 d . . . . .
H10 H 0.649259 0.141912 0.898761 0.053 Uiso 1 1 calc R U . . .
C11 C 0.7374(3) 0.2162(2) 0.7625(2) 0.0359(5) Uani 1 1 d . . . . .
H11 H 0.704817 0.129208 0.713766 0.043 Uiso 1 1 calc R U . . .
C12 C 0.8187(2) 0.3333(2) 0.7242(2) 0.0292(4) Uani 1 1 d . . . . .
C13 C 0.8723(2) 0.4692(2) 0.79967(19) 0.0281(4) Uani 1 1 d . . . . .
C14 C 0.8473(2) 0.3139(2) 0.6022(2) 0.0311(5) Uani 1 1 d . . . . .
C15 C 0.2567(3) 0.9779(3) 0.7922(3) 0.0484(6) Uani 1 1 d . . . . .
H15 H 0.328064 0.944463 0.827212 0.058 Uiso 1 1 calc R U . . .
C16 C 0.2946(3) 1.1173(3) 0.8283(3) 0.0546(7) Uani 1 1 d . . . . .
H16 H 0.388207 1.175877 0.887699 0.065 Uiso 1 1 calc R U . . .
C17 C 0.1910(3) 1.1673(3) 0.7745(3) 0.0510(7) Uani 1 1 d . . . . .
H17 H 0.214290 1.261275 0.795223 0.061 Uiso 1 1 calc R U . . .
C18 C 0.0525(3) 1.0771(2) 0.6896(2) 0.0432(6) Uani 1 1 d . . . . .
H18 H -0.018970 1.109572 0.652185 0.052 Uiso 1 1 calc R U . . .
C19 C 0.0195(3) 0.9363(2) 0.6597(2) 0.0324(5) Uani 1 1 d . . . . .
C20 C -0.1312(3) 0.8320(2) 0.5730(2) 0.0335(5) Uani 1 1 d . . . . .
C21 C -0.2544(3) 0.8644(3) 0.5298(3) 0.0498(6) Uani 1 1 d . . . . .
H21 H -0.243717 0.954510 0.551565 0.060 Uiso 1 1 calc R U . . .
C22 C -0.3926(3) 0.7613(3) 0.4541(3) 0.0588(8) Uani 1 1 d . . . . .
H22 H -0.476647 0.780870 0.425042 0.071 Uiso 1 1 calc R U . . .
C23 C -0.4054(3) 0.6302(3) 0.4220(3) 0.0547(7) Uani 1 1 d . . . . .
H23 H -0.497894 0.559428 0.370941 0.066 Uiso 1 1 calc R U . . .
C24 C -0.2788(3) 0.6048(3) 0.4668(2) 0.0436(6) Uani 1 1 d . . . . .
H24 H -0.287350 0.515583 0.444410 0.052 Uiso 1 1 calc R U . . .
N1 N 0.8239(2) 0.46864(18) 0.90425(16) 0.0300(4) Uani 1 1 d . . . . .
N2 N 0.1229(2) 0.88859(19) 0.70960(18) 0.0353(4) Uani 1 1 d . . . . .
N3 N -0.1441(2) 0.70311(19) 0.54102(17) 0.0331(4) Uani 1 1 d . . . . .
O1 O 0.30662(19) 0.70776(18) 0.73599(19) 0.0528(5) Uani 1 1 d . . . . .
O2 O 0.29812(19) 0.51770(18) 0.81149(17) 0.0449(4) Uani 1 1 d . . . . .
O3 O 0.91328(19) 0.41957(16) 0.55933(15) 0.0405(4) Uani 1 1 d . . . . .
O4 O 0.8030(3) 0.19450(17) 0.54628(17) 0.0566(5) Uani 1 1 d . . . . .
O5 O 0.95587(18) 0.58441(15) 0.78383(14) 0.0368(4) Uani 1 1 d . . . . .

loop_
_atom_site_aniso_label
_atom_site_aniso_U_11
_atom_site_aniso_U_22
_atom_site_aniso_U_33
_atom_site_aniso_U_23
_atom_site_aniso_U_13
_atom_site_aniso_U_12
Cd1 0.02749(9) 0.02491(9) 0.03478(9) 0.00384(6) 0.00978(7) 0.01325(6)
C1 0.0315(11) 0.0350(12) 0.0304(10) 0.0018(9) 0.0100(9) 0.0182(10)
C2 0.0301(11) 0.0299(11) 0.0293(10) 0.0041(8) 0.0103(9) 0.0160(9)
C3 0.0387(13) 0.0362(12) 0.0533(14) 0.0167(11) 0.0157(11) 0.0225(11)
C4 0.0397(13) 0.0333(13) 0.0762(18) 0.0231(12) 0.0242(13) 0.0150(11)
C5 0.0277(11) 0.0393(13) 0.0558(15) 0.0102(11) 0.0140(11) 0.0134(10)
C6 0.0307(11) 0.0331(11) 0.0278(10) 0.0040(8) 0.0092(9) 0.0181(9)
C7 0.0307(11) 0.0272(10) 0.0299(10) 0.0049(8) 0.0108(9) 0.0143(9)
C8 0.0320(11) 0.0385(12) 0.0319(11) 0.0030(9) 0.0074(9) 0.0202(10)
C9 0.0395(13) 0.0450(14) 0.0438(13) 0.0180(11) 0.0225(11) 0.0219(11)
C10 0.0465(14) 0.0355(13) 0.0562(15) 0.0195(11) 0.0268(12) 0.0156(11)
C11 0.0367(12) 0.0289(11) 0.0433(13) 0.0092(9) 0.0126(10) 0.0154(10)
C12 0.0277(10) 0.0288(11) 0.0350(11) 0.0083(9) 0.0084(9) 0.0169(9)
C13 0.0255(10) 0.0316(11) 0.0324(10) 0.0088(9) 0.0086(8) 0.0177(9)
C14 0.0338(11) 0.0294(11) 0.0367(11) 0.0079(9) 0.0120(9) 0.0195(9)
C15 0.0360(13) 0.0411(14) 0.0593(16) -0.0044(12) 0.0045(12) 0.0174(11)
C16 0.0425(15) 0.0411(15) 0.0626(17) -0.0126(13) 0.0113(13) 0.0078(12)
C17 0.0564(16) 0.0275(12) 0.0676(17) -0.0026(12) 0.0273(14) 0.0135(12)
C18 0.0516(15) 0.0318(12) 0.0562(15) 0.0104(11) 0.0233(12) 0.0238(11)
C19 0.0376(12) 0.0279(11) 0.0380(11) 0.0068(9) 0.0174(10) 0.0167(9)
C20 0.0381(12) 0.0335(12) 0.0346(11) 0.0082(9) 0.0129(10) 0.0201(10)
C21 0.0487(15) 0.0483(15) 0.0574(16) 0.0045(12) 0.0089(13) 0.0321(13)
C22 0.0446(15) 0.070(2) 0.0613(17) 0.0059(15) 0.0001(13) 0.0365(15)
C23 0.0382(14) 0.0589(17) 0.0517(15) -0.0030(13) 0.0002(12) 0.0173(13)
C24 0.0406(13) 0.0385(13) 0.0440(13) -0.0017(10) 0.0052(11) 0.0166(11)
N1 0.0297(9) 0.0334(10) 0.0335(9) 0.0084(7) 0.0112(8) 0.0193(8)
N2 0.0319(10) 0.0298(10) 0.0432(10) 0.0013(8) 0.0103(8) 0.0146(8)
N3 0.0344(10) 0.0305(9) 0.0357(10) 0.0039(8) 0.0098(8) 0.0166(8)
O1 0.0318(9) 0.0409(10) 0.0796(13) 0.0132(9) 0.0022(9) 0.0200(8)
O2 0.0348(9) 0.0419(10) 0.0601(11) 0.0147(8) 0.0201(8) 0.0148(8)
O3 0.0498(10) 0.0287(8) 0.0421(9) 0.0041(7) 0.0243(8) 0.0103(7)
O4 0.0960(15) 0.0293(9) 0.0533(11) 0.0077(8) 0.0339(11) 0.0295(10)
O5 0.0424(9) 0.0279(8) 0.0409(9) 0.0058(6) 0.0200(7) 0.0118(7)

loop_
_atom_type_symbol
_atom_type_description
_atom_type_scat_dispersion_real
_atom_type_scat_dispersion_imag
_atom_type_scat_source
C C 0.0033 0.0016 'International Tables Vol C Tables 4.2.6.8 and 6.1.1.4'
H H 0.0000 0.0000 'International Tables Vol C Tables 4.2.6.8 and 6.1.1.4'
Cd Cd -0.8075 1.2024 'International Tables Vol C Tables 4.2.6.8 and 6.1.1.4'
N N 0.0061 0.0033 'International Tables Vol C Tables 4.2.6.8 and 6.1.1.4'
O O 0.0106 0.0060 'International Tables Vol C Tables 4.2.6.8 and 6.1.1.4'

loop_
_geom_angle_atom_site_label_1
_geom_angle_atom_site_label_2
_geom_angle_atom_site_label_3
_geom_angle
_geom_angle_site_symmetry_1
_geom_angle_site_symmetry_3
_geom_angle_publ_flag
O1 Cd1 O3 114.17(6) . 1_455 ?
O1 Cd1 O3 93.98(7) . 2_666 ?
O3 Cd1 O3 69.52(6) 1_455 2_666 ?
O1 Cd1 O5 99.21(7) . 1_455 ?
O3 Cd1 O5 74.65(5) 1_455 1_455 ?
O3 Cd1 O5 144.14(5) 2_666 1_455 ?
O1 Cd1 N3 156.02(7) . . ?
O3 Cd1 N3 89.76(6) 1_455 . ?
O3 Cd1 N3 96.08(6) 2_666 . ?
O5 Cd1 N3 85.12(6) 1_455 . ?
O1 Cd1 N2 86.60(6) . . ?
O3 Cd1 N2 154.78(6) 1_455 . ?
O3 Cd1 N2 125.64(6) 2_666 . ?
O5 Cd1 N2 88.51(6) 1_455 . ?
N3 Cd1 N2 69.86(6) . . ?
O2 C1 O1 125.9(2) . . ?
O2 C1 C2 119.41(19) . . ?
O1 C1 C2 114.7(2) . . ?
C3 C2 C7 118.8(2) . . ?
C3 C2 C1 120.45(19) . . ?
C7 C2 C1 120.77(19) . . ?
C4 C3 C2 120.3(2) . . ?
C4 C3 H3 119.9 . . ?
C2 C3 H3 119.9 . . ?
C3 C4 C5 120.4(2) . . ?
C3 C4 H4 119.8 . . ?
C5 C4 H4 119.8 . . ?
C4 C5 C6 120.4(2) . . ?
C4 C5 H5 119.8 . . ?
C6 C5 H5 119.8 . . ?
C5 C6 C7 119.0(2) . . ?
C5 C6 C8 119.5(2) . . ?
C7 C6 C8 121.42(19) . . ?
C6 C7 C2 121.2(2) . . ?
C6 C7 H7 119.4 . . ?
C2 C7 H7 119.4 . . ?
N1 C8 C6 113.18(17) . . ?
N1 C8 H8A 108.9 . . ?
C6 C8 H8A 108.9 . . ?
N1 C8 H8B 108.9 . . ?
C6 C8 H8B 108.9 . . ?
H8A C8 H8B 107.8 . . ?
C10 C9 N1 121.0(2) . . ?
C10 C9 H9 119.5 . . ?
N1 C9 H9 119.5 . . ?
C9 C10 C11 118.5(2) . . ?
C9 C10 H10 120.7 . . ?
C11 C10 H10 120.7 . . ?
C12 C11 C10 122.0(2) . . ?
C12 C11 H11 119.0 . . ?
C10 C11 H11 119.0 . . ?
C11 C12 C13 119.7(2) . . ?
C11 C12 C14 117.55(19) . . ?
C13 C12 C14 122.71(18) . . ?
O5 C13 N1 116.76(19) . . ?
O5 C13 C12 128.16(19) . . ?
N1 C13 C12 115.07(18) . . ?
O4 C14 O3 121.9(2) . . ?
O4 C14 C12 118.48(19) . . ?
O3 C14 C12 119.60(18) . . ?
N2 C15 C16 123.4(2) . . ?
N2 C15 H15 118.3 . . ?
C16 C15 H15 118.3 . . ?
C17 C16 C15 118.3(2) . . ?
C17 C16 H16 120.9 . . ?
C15 C16 H16 120.9 . . ?
C16 C17 C18 119.3(2) . . ?
C16 C17 H17 120.4 . . ?
C18 C17 H17 120.4 . . ?
C17 C18 C19 119.6(2) . . ?
C17 C18 H18 120.2 . . ?
C19 C18 H18 120.2 . . ?
N2 C19 C18 121.0(2) . . ?
N2 C19 C20 116.79(18) . . ?
C18 C19 C20 122.2(2) . . ?
N3 C20 C21 121.2(2) . . ?
N3 C20 C19 116.72(19) . . ?
C21 C20 C19 122.0(2) . . ?
C22 C21 C20 119.0(2) . . ?
C22 C21 H21 120.5 . . ?
C20 C21 H21 120.5 . . ?
C23 C22 C21 119.6(2) . . ?
C23 C22 H22 120.2 . . ?
C21 C22 H22 120.2 . . ?
C22 C23 C24 118.7(2) . . ?
C22 C23 H23 120.7 . . ?
C24 C23 H23 120.7 . . ?
N3 C24 C23 122.6(2) . . ?
N3 C24 H24 118.7 . . ?
C23 C24 H24 118.7 . . ?
C9 N1 C13 123.35(19) . . ?
C9 N1 C8 119.10(18) . . ?
C13 N1 C8 117.50(17) . . ?
C15 N2 C19 118.4(2) . . ?
C15 N2 Cd1 123.57(16) . . ?
C19 N2 Cd1 117.67(14) . . ?
C24 N3 C20 118.8(2) . . ?
C24 N3 Cd1 122.77(15) . . ?
C20 N3 Cd1 118.29(14) . . ?
C1 O1 Cd1 131.07(15) . . ?
C14 O3 Cd1 139.00(14) . 1_655 ?
C14 O3 Cd1 108.41(13) . 2_666 ?
Cd1 O3 Cd1 110.48(6) 1_655 2_666 ?
C13 O5 Cd1 133.59(14) . 1_655 ?

loop_
_geom_bond_atom_site_label_1
_geom_bond_atom_site_label_2
_geom_bond_distance
_geom_bond_site_symmetry_2
_geom_bond_publ_flag
Cd1 O1 2.1984(16) . ?
Cd1 O3 2.3175(15) 1_455 ?
Cd1 O3 2.3254(15) 2_666 ?
Cd1 O5 2.3473(15) 1_455 ?
Cd1 N3 2.3520(18) . ?
Cd1 N2 2.3635(18) . ?
C1 O2 1.231(3) . ?
C1 O1 1.265(3) . ?
C1 C2 1.512(3) . ?
C2 C3 1.391(3) . ?
C2 C7 1.393(3) . ?
C3 C4 1.380(3) . ?
C3 H3 0.9300 . ?
C4 C5 1.382(3) . ?
C4 H4 0.9300 . ?
C5 C6 1.384(3) . ?
C5 H5 0.9300 . ?
C6 C7 1.388(3) . ?
C6 C8 1.510(3) . ?
C7 H7 0.9300 . ?
C8 N1 1.477(3) . ?
C8 H8A 0.9700 . ?
C8 H8B 0.9700 . ?
C9 C10 1.350(3) . ?
C9 N1 1.360(3) . ?
C9 H9 0.9300 . ?
C10 C11 1.400(3) . ?
C10 H10 0.9300 . ?
C11 C12 1.366(3) . ?
C11 H11 0.9300 . ?
C12 C13 1.445(3) . ?
C12 C14 1.509(3) . ?
C13 O5 1.239(3) . ?
C13 N1 1.402(3) . ?
C14 O4 1.229(3) . ?
C14 O3 1.262(3) . ?
C15 N2 1.334(3) . ?
C15 C16 1.379(4) . ?
C15 H15 0.9300 . ?
C16 C17 1.369(4) . ?
C16 H16 0.9300 . ?
C17 C18 1.372(4) . ?
C17 H17 0.9300 . ?
C18 C19 1.395(3) . ?
C18 H18 0.9300 . ?
C19 N2 1.339(3) . ?
C19 C20 1.488(3) . ?
C20 N3 1.341(3) . ?
C20 C21 1.387(3) . ?
C21 C22 1.377(4) . ?
C21 H21 0.9300 . ?
C22 C23 1.364(4) . ?
C22 H22 0.9300 . ?
C23 C24 1.376(4) . ?
C23 H23 0.9300 . ?
C24 N3 1.336(3) . ?
C24 H24 0.9300 . ?

loop_
_geom_torsion_atom_site_label_1
_geom_torsion_atom_site_label_2
_geom_torsion_atom_site_label_3
_geom_torsion_atom_site_label_4
_geom_torsion
_geom_torsion_site_symmetry_1
_geom_torsion_site_symmetry_2
_geom_torsion_site_symmetry_3
_geom_torsion_site_symmetry_4
_geom_torsion_publ_flag
O2 C1 C2 C3 -176.1(2) . . . . ?
O1 C1 C2 C3 3.4(3) . . . . ?
O2 C1 C2 C7 3.9(3) . . . . ?
O1 C1 C2 C7 -176.6(2) . . . . ?
C7 C2 C3 C4 -0.2(4) . . . . ?
C1 C2 C3 C4 179.8(2) . . . . ?
C2 C3 C4 C5 1.4(4) . . . . ?
C3 C4 C5 C6 -1.3(4) . . . . ?
C4 C5 C6 C7 0.0(4) . . . . ?
C4 C5 C6 C8 -177.2(2) . . . . ?
C5 C6 C7 C2 1.2(3) . . . . ?
C8 C6 C7 C2 178.32(18) . . . . ?
C3 C2 C7 C6 -1.1(3) . . . . ?
C1 C2 C7 C6 178.91(18) . . . . ?
C5 C6 C8 N1 -124.2(2) . . . . ?
C7 C6 C8 N1 58.7(3) . . . . ?
N1 C9 C10 C11 -1.2(4) . . . . ?
C9 C10 C11 C12 2.3(4) . . . . ?
C10 C11 C12 C13 0.9(3) . . . . ?
C10 C11 C12 C14 -178.5(2) . . . . ?
C11 C12 C13 O5 174.4(2) . . . . ?
C14 C12 C13 O5 -6.2(3) . . . . ?
C11 C12 C13 N1 -4.9(3) . . . . ?
C14 C12 C13 N1 174.51(17) . . . . ?
C11 C12 C14 O4 -3.4(3) . . . . ?
C13 C12 C14 O4 177.1(2) . . . . ?
C11 C12 C14 O3 175.4(2) . . . . ?
C13 C12 C14 O3 -4.0(3) . . . . ?
N2 C15 C16 C17 -1.6(4) . . . . ?
C15 C16 C17 C18 1.7(4) . . . . ?
C16 C17 C18 C19 0.1(4) . . . . ?
C17 C18 C19 N2 -2.2(4) . . . . ?
C17 C18 C19 C20 177.1(2) . . . . ?
N2 C19 C20 N3 -7.6(3) . . . . ?
C18 C19 C20 N3 173.1(2) . . . . ?
N2 C19 C20 C21 170.5(2) . . . . ?
C18 C19 C20 C21 -8.7(4) . . . . ?
N3 C20 C21 C22 0.9(4) . . . . ?
C19 C20 C21 C22 -177.1(2) . . . . ?
C20 C21 C22 C23 -0.7(5) . . . . ?
C21 C22 C23 C24 0.1(5) . . . . ?
C22 C23 C24 N3 0.5(4) . . . . ?
C10 C9 N1 C13 -3.2(3) . . . . ?
C10 C9 N1 C8 179.5(2) . . . . ?
O5 C13 N1 C9 -173.25(19) . . . . ?
C12 C13 N1 C9 6.1(3) . . . . ?
O5 C13 N1 C8 4.1(3) . . . . ?
C12 C13 N1 C8 -176.50(17) . . . . ?
C6 C8 N1 C9 -109.1(2) . . . . ?
C6 C8 N1 C13 73.4(2) . . . . ?
C16 C15 N2 C19 -0.5(4) . . . . ?
C16 C15 N2 Cd1 172.5(2) . . . . ?
C18 C19 N2 C15 2.3(3) . . . . ?
C20 C19 N2 C15 -176.9(2) . . . . ?
C18 C19 N2 Cd1 -171.04(17) . . . . ?
C20 C19 N2 Cd1 9.7(2) . . . . ?
C23 C24 N3 C20 -0.3(4) . . . . ?
C23 C24 N3 Cd1 175.5(2) . . . . ?
C21 C20 N3 C24 -0.4(3) . . . . ?
C19 C20 N3 C24 177.8(2) . . . . ?
C21 C20 N3 Cd1 -176.43(18) . . . . ?
C19 C20 N3 Cd1 1.7(3) . . . . ?
O2 C1 O1 Cd1 -13.2(4) . . . . ?
C2 C1 O1 Cd1 167.36(15) . . . . ?
O4 C14 O3 Cd1 -161.50(18) . . . 1_655 ?
C12 C14 O3 Cd1 19.7(3) . . . 1_655 ?
O4 C14 O3 Cd1 -0.6(3) . . . 2_666 ?
C12 C14 O3 Cd1 -179.47(14) . . . 2_666 ?
N1 C13 O5 Cd1 -178.14(12) . . . 1_655 ?
C12 C13 O5 Cd1 2.6(3) . . . 1_655 ?
